data_4510988
loop_
_publ_author_name
'Kavuru, Padmini'
'Aboarayes, Dalia'
'Arora, Kapildev K.'
'Clarke, Heather D.'
'Kennedy, Alyssa'
'Marshall, Lissette'
'Ong, Tien Teng'
'Perman, Jason'
'Pujari, Twarita'
'Wojtas, \/Lukasz'
'Zaworotko, Michael J.'

_publ_section_title
;
 Hierarchy of Supramolecular Synthons: Persistent Hydrogen Bonds Between
 Carboxylates and Weakly Acidic Hydroxyl Moieties in Cocrystals of
 Zwitterions
;
_journal_coden_ASTM CGDEFU
_journal_issue 8
_journal_name_full 'Crystal Growth & Design'
_journal_page_first 3568
_journal_page_last 3584
_journal_paper_doi 10.1021/cg100484a
_journal_volume 10
_journal_year 2010
_chemical_formula_moiety '2(C10 H12 Cl N O2), 2(C10 H10 O4), H2 O'
_chemical_formula_sum 'C20 H23 Cl N O6.5'
_chemical_formula_weight 416.84
_space_group_IT_number 14
_symmetry_cell_setting monoclinic
_symmetry_space_group_name_Hall '-P 2ybc'
_symmetry_space_group_name_H-M 'P 1 21/c 1'
_atom_sites_solution_hydrogens geom
_atom_sites_solution_primary direct
_atom_sites_solution_secondary difmap
_audit_creation_method SHELXL-97
_cell_angle_alpha 90.00
_cell_angle_beta 99.0100(10)
_cell_angle_gamma 90.00
_cell_formula_units_Z 8
_cell_length_a 18.4101(3)
_cell_length_b 7.7540(2)
_cell_length_c 28.1511(5)
_cell_measurement_temperature 100(2)
_cell_volume 3969.04(14)
_computing_cell_refinement 'SAINT (Bruker, 2008)'
_computing_data_collection 'APEX2 (Bruker, 2008)'
_computing_data_reduction 'SAINT (Bruker, 2008)'
_computing_publication_material 'SHELXL-97 (Sheldrick, 1997)'
_computing_structure_refinement 'SHELXL-97 (Sheldrick, 1997)'
_computing_structure_solution 'SHELXS-97 (Sheldrick, 1990)'
_diffrn_ambient_temperature 100(2)
_diffrn_measured_fraction_theta_full 0.982
_diffrn_measured_fraction_theta_max 0.982
_diffrn_measurement_device_type 'BRUKER SMART APEXII CCD'
_diffrn_measurement_method 'omega scans'
_diffrn_radiation_monochromator graphite
_diffrn_radiation_source 'fine-focus sealed tube'
_diffrn_radiation_type CuK\a
_diffrn_radiation_wavelength 1.54178
_diffrn_reflns_av_R_equivalents 0.0673
_diffrn_reflns_av_sigmaI/netI 0.0688
_diffrn_reflns_limit_h_max 21
_diffrn_reflns_limit_h_min -21
_diffrn_reflns_limit_k_max 7
_diffrn_reflns_limit_k_min -8
_diffrn_reflns_limit_l_max 33
_diffrn_reflns_limit_l_min -32
_diffrn_reflns_number 34705
_diffrn_reflns_theta_full 65.82
_diffrn_reflns_theta_max 65.82
_diffrn_reflns_theta_min 2.69
_exptl_absorpt_coefficient_mu 2.056
_exptl_absorpt_correction_T_max 0.9042
_exptl_absorpt_correction_T_min 0.4262
_exptl_absorpt_correction_type multi-scan
_exptl_absorpt_process_details 'SADABS-2007/4; (Bruker, 2007)'
_exptl_crystal_colour colourless
_exptl_crystal_density_diffrn 1.395
_exptl_crystal_density_method 'not measured'
_exptl_crystal_description plate
_exptl_crystal_F_000 1752
_exptl_crystal_size_max 0.50
_exptl_crystal_size_mid 0.20
_exptl_crystal_size_min 0.05
_refine_diff_density_max 1.093
_refine_diff_density_min -0.721
_refine_diff_density_rms 0.130
_refine_ls_extinction_method none
_refine_ls_goodness_of_fit_ref 1.033
_refine_ls_hydrogen_treatment mixed
_refine_ls_matrix_type full
_refine_ls_number_parameters 529
_refine_ls_number_reflns 6870
_refine_ls_number_restraints 2
_refine_ls_restrained_S_all 1.033
_refine_ls_R_factor_all 0.0924
_refine_ls_R_factor_gt 0.0799
_refine_ls_shift/su_max 0.000
_refine_ls_shift/su_mean 0.000
_refine_ls_structure_factor_coef Fsqd
_refine_ls_weighting_details 'calc w=1/[\s^2^(Fo^2^)+(0.0562P)^2^+10.7287P] where P=(Fo^2^+2Fc^2^)/3'
_refine_ls_weighting_scheme calc
_refine_ls_wR_factor_gt 0.1935
_refine_ls_wR_factor_ref 0.2026
_reflns_number_gt 5640
_reflns_number_total 6870
_reflns_threshold_expression >2sigma(I)
_cod_duplicate_entry 4501801
_cod_data_source_file cg100484a_si_010.cif
_cod_data_source_block FERBAC
_cod_original_sg_symbol_H-M P21/c
_cod_database_code 4510988

loop_
_symmetry_equiv_pos_as_xyz
'x, y, z'
'-x, y+1/2, -z+1/2'
'-x, -y, -z'
'x, -y-1/2, z-1/2'

loop_
_atom_site_label
_atom_site_type_symbol
_atom_site_fract_x
_atom_site_fract_y
_atom_site_fract_z
_atom_site_U_iso_or_equiv
_atom_site_adp_type
_atom_site_occupancy
_atom_site_symmetry_multiplicity
_atom_site_calc_flag
_atom_site_refinement_flags
C1 C 0.5930(3) 0.4064(6) 0.38920(19) 0.0548(13) Uani 1 1 d .
C2 C 0.5229(3) 0.3837(6) 0.36570(19) 0.0535(12) Uani 1 1 d .
H2A H 0.5128 0.4000 0.3319 0.064 Uiso 1 1 calc R
C3 C 0.4664(3) 0.3374(6) 0.39018(17) 0.0481(11) Uani 1 1 d .
H3A H 0.4180 0.3229 0.3733 0.058 Uiso 1 1 calc R
C4 C 0.4807(2) 0.3128(6) 0.43872(16) 0.0429(10) Uani 1 1 d .
C5 C 0.5506(3) 0.3364(7) 0.46390(18) 0.0584(13) Uani 1 1 d .
H5A H 0.5605 0.3213 0.4978 0.070 Uiso 1 1 calc R
C6 C 0.6059(3) 0.3827(8) 0.4383(2) 0.0645(15) Uani 1 1 d .
H6A H 0.6544 0.3985 0.4551 0.077 Uiso 1 1 calc R
C7 C 0.6525(3) 0.4664(7) 0.3615(3) 0.0759(19) Uani 1 1 d .
H7A H 0.6274 0.4708 0.3274 0.091 Uiso 1 1 calc R
C8 C 0.6704(2) 0.6505(5) 0.37374(15) 0.0390(9) Uani 1 1 d .
H8A H 0.6246 0.7193 0.3677 0.047 Uiso 1 1 calc R
H8B H 0.6901 0.6591 0.4084 0.047 Uiso 1 1 calc R
C9 C 0.7125(3) 0.3508(7) 0.3603(3) 0.0798(19) Uani 1 1 d .
H9A H 0.7420 0.3485 0.3929 0.096 Uiso 1 1 calc R
H9B H 0.7441 0.4006 0.3384 0.096 Uiso 1 1 calc R
C10 C 0.6963(3) 0.1657(6) 0.34498(18) 0.0474(11) Uani 1 1 d .
C11 C 0.9773(2) 0.1387(6) -0.15491(17) 0.0451(10) Uani 1 1 d .
C12 C 1.0496(2) 0.1995(5) -0.15064(16) 0.0407(10) Uani 1 1 d .
H12A H 1.0691 0.2678 -0.1236 0.049 Uiso 1 1 calc R
C13 C 1.0931(2) 0.1618(6) -0.18515(15) 0.0416(10) Uani 1 1 d .
H13A H 1.1418 0.2057 -0.1822 0.050 Uiso 1 1 calc R
C14 C 1.0653(3) 0.0603(6) -0.22365(16) 0.0452(10) Uani 1 1 d .
C15 C 0.9951(3) -0.0040(6) -0.22881(18) 0.0522(12) Uani 1 1 d .
H15A H 0.9769 -0.0760 -0.2553 0.063 Uiso 1 1 calc R
C16 C 0.9512(3) 0.0371(6) -0.19497(19) 0.0528(12) Uani 1 1 d .
H16A H 0.9020 -0.0045 -0.1990 0.063 Uiso 1 1 calc R
C17 C 0.9291(3) 0.1871(6) -0.11802(18) 0.0488(11) Uani 1 1 d .
H17A H 0.8772 0.1724 -0.1343 0.059 Uiso 1 1 calc R
C18 C 0.9378(3) 0.3758(6) -0.10547(16) 0.0476(11) Uani 1 1 d .
H18A H 0.9872 0.3946 -0.0865 0.057 Uiso 1 1 calc R
H18B H 0.9349 0.4435 -0.1355 0.057 Uiso 1 1 calc R
C19 C 0.9385(3) 0.0678(6) -0.07607(18) 0.0515(11) Uani 1 1 d .
H19A H 0.9162 0.1233 -0.0501 0.062 Uiso 1 1 calc R
H19B H 0.9918 0.0569 -0.0643 0.062 Uiso 1 1 calc R
C20 C 0.9070(2) -0.1125(5) -0.08323(15) 0.0399(9) Uani 1 1 d .
C21 C 0.8214(2) -0.5651(5) 0.13391(14) 0.0374(9) Uani 1 1 d .
C22 C 0.8874(2) -0.6543(5) 0.14301(15) 0.0404(9) Uani 1 1 d .
H22A H 0.9064 -0.6868 0.1751 0.048 Uiso 1 1 calc R
C23 C 0.9262(2) -0.6969(5) 0.10628(14) 0.0386(9) Uani 1 1 d .
H23A H 0.9714 -0.7577 0.1133 0.046 Uiso 1 1 calc R
C24 C 0.8993(2) -0.6512(5) 0.05952(15) 0.0368(9) Uani 1 1 d .
C25 C 0.8312(2) -0.5652(5) 0.04920(14) 0.0375(9) Uani 1 1 d .
C26 C 0.7938(2) -0.5204(5) 0.08607(15) 0.0396(9) Uani 1 1 d .
H26A H 0.7489 -0.4585 0.0791 0.047 Uiso 1 1 calc R
C27 C 0.7346(2) -0.4642(6) -0.01125(16) 0.0460(10) Uani 1 1 d .
H27A H 0.6994 -0.5420 0.0005 0.069 Uiso 1 1 calc R
H27B H 0.7227 -0.4545 -0.0463 0.069 Uiso 1 1 calc R
H27C H 0.7317 -0.3501 0.0033 0.069 Uiso 1 1 calc R
C28 C 0.7836(2) -0.5169(5) 0.17378(16) 0.0408(10) Uani 1 1 d .
H28A H 0.8065 -0.5502 0.2050 0.049 Uiso 1 1 calc R
C29 C 0.7202(2) -0.4311(5) 0.17103(16) 0.0411(10) Uani 1 1 d .
H29A H 0.6943 -0.3993 0.1404 0.049 Uiso 1 1 calc R
C30 C 0.6901(2) -0.3853(5) 0.21418(16) 0.0405(9) Uani 1 1 d .
C31 C 0.6889(2) 0.1212(6) 0.11584(16) 0.0418(10) Uani 1 1 d .
C32 C 0.7178(2) 0.0712(6) 0.16258(16) 0.0444(10) Uani 1 1 d .
H32A H 0.7625 0.0079 0.1682 0.053 Uiso 1 1 calc R
C33 C 0.6822(2) 0.1122(6) 0.20105(17) 0.0455(10) Uani 1 1 d .
H33A H 0.7032 0.0781 0.2327 0.055 Uiso 1 1 calc R
C34 C 0.6169(2) 0.2020(6) 0.19380(16) 0.0429(10) Uani 1 1 d .
C35 C 0.5866(2) 0.2554(6) 0.14751(16) 0.0428(10) Uani 1 1 d .
C36 C 0.6229(2) 0.2150(6) 0.10941(16) 0.0420(10) Uani 1 1 d .
H36A H 0.6025 0.2520 0.0780 0.050 Uiso 1 1 calc R
C37 C 0.4874(2) 0.3904(7) 0.09668(16) 0.0499(11) Uani 1 1 d .
H37A H 0.5221 0.4574 0.0810 0.075 Uiso 1 1 calc R
H37B H 0.4436 0.4602 0.0987 0.075 Uiso 1 1 calc R
H37C H 0.4731 0.2861 0.0779 0.075 Uiso 1 1 calc R
C38 C 0.7236(2) 0.0801(6) 0.07411(16) 0.0433(10) Uani 1 1 d .
H38A H 0.6993 0.1223 0.0441 0.052 Uiso 1 1 calc R
C39 C 0.7848(2) -0.0085(6) 0.07261(16) 0.0430(10) Uani 1 1 d .
H39A H 0.8113 -0.0532 0.1017 0.052 Uiso 1 1 calc R
C40 C 0.8128(2) -0.0398(6) 0.02708(16) 0.0428(10) Uani 1 1 d .
N8 N 0.72491(18) 0.7251(4) 0.34555(12) 0.0392(8) Uani 1 1 d .
H8C H 0.7351 0.8357 0.3551 0.059 Uiso 1 1 calc R
H8D H 0.7060 0.7236 0.3137 0.059 Uiso 1 1 calc R
H8E H 0.7670 0.6614 0.3506 0.059 Uiso 1 1 calc R
N18 N 0.88113(19) 0.4410(5) -0.07747(12) 0.0400(8) Uani 1 1 d .
H18C H 0.8899 0.5541 -0.0701 0.060 Uiso 1 1 calc R
H18D H 0.8832 0.3789 -0.0499 0.060 Uiso 1 1 calc R
H18E H 0.8357 0.4297 -0.0954 0.060 Uiso 1 1 calc R
O1W O 0.57627(18) -0.1868(5) 0.27898(12) 0.0535(8) Uani 1 1 d D
O24 O 0.93422(15) -0.6855(4) 0.02106(10) 0.0411(7) Uani 1 1 d .
H24A H 0.9779 -0.7147 0.0310 0.062 Uiso 1 1 calc R
O25 O 0.80782(15) -0.5318(4) 0.00158(10) 0.0430(7) Uani 1 1 d .
O34 O 0.57900(17) 0.2471(5) 0.23008(11) 0.0519(8) Uani 1 1 d .
H34A H 0.5969 0.1953 0.2554 0.078 Uiso 1 1 calc R
O35 O 0.52149(16) 0.3430(4) 0.14398(11) 0.0463(7) Uani 1 1 d .
O101 O 0.64356(18) 0.1195(5) 0.31422(12) 0.0572(9) Uani 1 1 d .
O102 O 0.74092(19) 0.0639(4) 0.36730(12) 0.0579(9) Uani 1 1 d .
O201 O 0.86992(18) -0.1558(5) -0.12114(13) 0.0611(9) Uani 1 1 d .
O202 O 0.92792(17) -0.2150(5) -0.04834(12) 0.0554(9) Uani 1 1 d .
O301 O 0.72156(18) -0.4107(5) 0.25488(11) 0.0581(9) Uani 1 1 d .
O302 O 0.62513(17) -0.3115(4) 0.20461(11) 0.0494(8) Uani 1 1 d .
O401 O 0.78407(17) 0.0115(4) -0.01225(12) 0.0529(8) Uani 1 1 d .
O402 O 0.87425(16) -0.1331(4) 0.03343(11) 0.0465(7) Uani 1 1 d .
H40A H 0.8859 -0.1574 0.0065 0.070 Uiso 1 1 calc R
Cl1 Cl 0.40957(6) 0.24877(17) 0.46902(4) 0.0542(3) Uani 1 1 d .
Cl2 Cl 1.12138(8) 0.01084(18) -0.26666(4) 0.0619(4) Uani 1 1 d .
H2W H 0.5314(16) -0.207(9) 0.283(2) 0.093 Uiso 1 1 d D
H1W H 0.587(4) -0.082(4) 0.289(2) 0.093 Uiso 1 1 d D
H302 H 0.605(4) -0.271(9) 0.229(2) 0.093 Uiso 1 1 d .

loop_
_atom_site_aniso_label
_atom_site_aniso_U_11
_atom_site_aniso_U_22
_atom_site_aniso_U_33
_atom_site_aniso_U_23
_atom_site_aniso_U_13
_atom_site_aniso_U_12
C1 0.061(3) 0.039(3) 0.071(3) -0.015(2) 0.033(3) -0.009(2)
C2 0.063(3) 0.043(3) 0.058(3) -0.003(2) 0.021(2) -0.001(2)
C3 0.049(3) 0.044(3) 0.051(3) -0.002(2) 0.007(2) -0.003(2)
C4 0.041(2) 0.041(2) 0.048(3) -0.0036(19) 0.0105(19) -0.0039(18)
C5 0.045(3) 0.083(4) 0.046(3) -0.002(2) 0.003(2) -0.008(2)
C6 0.035(3) 0.081(4) 0.079(4) -0.018(3) 0.011(2) -0.014(2)
C7 0.079(4) 0.042(3) 0.123(5) -0.025(3) 0.066(4) -0.016(3)
C8 0.038(2) 0.037(2) 0.042(2) -0.0012(17) 0.0071(17) 0.0010(17)
C9 0.077(4) 0.040(3) 0.134(6) -0.003(3) 0.053(4) -0.009(3)
C10 0.053(3) 0.038(3) 0.058(3) 0.000(2) 0.028(2) 0.001(2)
C11 0.045(2) 0.033(2) 0.058(3) -0.0031(19) 0.008(2) 0.0010(18)
C12 0.045(2) 0.030(2) 0.045(2) -0.0015(17) 0.0011(19) 0.0016(17)
C13 0.040(2) 0.039(2) 0.044(2) 0.0019(18) -0.0006(18) 0.0040(18)
C14 0.052(3) 0.038(2) 0.044(2) -0.0011(19) 0.004(2) 0.010(2)
C15 0.054(3) 0.046(3) 0.053(3) -0.010(2) -0.001(2) 0.004(2)
C16 0.046(3) 0.041(3) 0.070(3) -0.008(2) 0.003(2) -0.003(2)
C17 0.048(3) 0.032(2) 0.069(3) -0.005(2) 0.016(2) -0.0023(19)
C18 0.065(3) 0.036(2) 0.046(2) -0.0002(19) 0.022(2) 0.006(2)
C19 0.050(3) 0.048(3) 0.056(3) -0.004(2) 0.006(2) 0.002(2)
C20 0.038(2) 0.037(2) 0.043(2) -0.0028(18) 0.0021(19) 0.0041(18)
C21 0.039(2) 0.032(2) 0.041(2) -0.0012(17) 0.0070(17) -0.0019(17)
C22 0.044(2) 0.037(2) 0.040(2) 0.0013(18) 0.0068(18) -0.0016(18)
C23 0.037(2) 0.037(2) 0.041(2) 0.0001(17) 0.0054(17) 0.0027(17)
C24 0.035(2) 0.034(2) 0.042(2) -0.0024(17) 0.0105(17) 0.0002(16)
C25 0.039(2) 0.034(2) 0.039(2) -0.0011(17) 0.0062(17) 0.0005(17)
C26 0.038(2) 0.034(2) 0.047(2) 0.0003(18) 0.0086(18) 0.0030(17)
C27 0.040(2) 0.055(3) 0.043(2) 0.002(2) 0.0038(19) 0.008(2)
C28 0.044(2) 0.035(2) 0.044(2) -0.0014(18) 0.0077(18) -0.0008(18)
C29 0.042(2) 0.039(2) 0.042(2) 0.0037(18) 0.0076(18) 0.0008(18)
C30 0.040(2) 0.036(2) 0.046(2) -0.0007(18) 0.0079(19) -0.0012(18)
C31 0.032(2) 0.042(2) 0.051(3) -0.0008(19) 0.0049(18) -0.0043(18)
C32 0.038(2) 0.040(2) 0.056(3) 0.004(2) 0.009(2) 0.0039(18)
C33 0.042(2) 0.045(3) 0.049(3) 0.007(2) 0.004(2) 0.0015(19)
C34 0.037(2) 0.045(3) 0.048(3) 0.0028(19) 0.0090(19) -0.0015(18)
C35 0.033(2) 0.045(3) 0.049(2) -0.0004(19) 0.0041(18) -0.0008(18)
C36 0.038(2) 0.041(2) 0.046(2) -0.0002(19) 0.0045(18) -0.0011(18)
C37 0.040(2) 0.059(3) 0.050(3) 0.009(2) 0.005(2) 0.006(2)
C38 0.038(2) 0.040(2) 0.051(3) 0.0006(19) 0.0050(19) -0.0024(18)
C39 0.035(2) 0.044(3) 0.050(3) 0.0003(19) 0.0053(18) -0.0011(18)
C40 0.038(2) 0.039(2) 0.051(3) -0.0016(19) 0.0047(19) -0.0013(18)
N8 0.0375(18) 0.0342(19) 0.044(2) 0.0011(15) 0.0014(15) -0.0004(14)
N18 0.0416(19) 0.037(2) 0.0403(19) -0.0005(15) 0.0032(15) 0.0038(15)
O1W 0.0438(18) 0.066(2) 0.0525(19) 0.0015(16) 0.0144(15) 0.0124(16)
O24 0.0373(15) 0.0476(18) 0.0391(16) 0.0005(13) 0.0079(12) 0.0085(13)
O25 0.0392(16) 0.0481(18) 0.0428(16) 0.0027(13) 0.0103(13) 0.0079(13)
O34 0.0454(18) 0.066(2) 0.0450(18) 0.0096(16) 0.0104(14) 0.0090(15)
O35 0.0392(16) 0.0530(19) 0.0461(17) 0.0012(14) 0.0045(13) 0.0079(13)
O101 0.0432(18) 0.070(2) 0.059(2) 0.0210(17) 0.0118(16) 0.0090(16)
O102 0.060(2) 0.049(2) 0.059(2) 0.0060(16) -0.0083(17) -0.0153(16)
O201 0.0421(18) 0.067(2) 0.072(2) -0.0226(18) 0.0042(16) -0.0035(16)
O202 0.0480(18) 0.067(2) 0.0534(19) 0.0109(16) 0.0141(15) 0.0175(16)
O301 0.056(2) 0.076(2) 0.0411(18) -0.0037(16) 0.0057(15) 0.0240(18)
O302 0.0417(17) 0.063(2) 0.0439(17) 0.0006(15) 0.0093(13) 0.0106(15)
O401 0.0422(17) 0.064(2) 0.0513(19) 0.0017(16) 0.0040(14) 0.0126(15)
O402 0.0396(16) 0.0527(19) 0.0472(17) 0.0025(14) 0.0072(13) 0.0117(14)
Cl1 0.0412(6) 0.0682(8) 0.0553(7) -0.0004(6) 0.0140(5) -0.0082(5)
Cl2 0.0703(8) 0.0672(8) 0.0492(7) -0.0114(6) 0.0123(6) 0.0039(6)

loop_
_atom_type_symbol
_atom_type_description
_atom_type_scat_dispersion_real
_atom_type_scat_dispersion_imag
_atom_type_scat_source
C C 0.0181 0.0091 'International Tables Vol C Tables 4.2.6.8 and 6.1.1.4'
H H 0.0000 0.0000 'International Tables Vol C Tables 4.2.6.8 and 6.1.1.4'
N N 0.0311 0.0180 'International Tables Vol C Tables 4.2.6.8 and 6.1.1.4'
O O 0.0492 0.0322 'International Tables Vol C Tables 4.2.6.8 and 6.1.1.4'
Cl Cl 0.3639 0.7018 'International Tables Vol C Tables 4.2.6.8 and 6.1.1.4'

loop_
_geom_angle_atom_site_label_1
_geom_angle_atom_site_label_2
_geom_angle_atom_site_label_3
_geom_angle
C2 C1 C6 118.1(4)
C2 C1 C7 119.7(5)
C6 C1 C7 122.1(5)
C1 C2 C3 121.3(5)
C1 C2 H2A 119.4
C3 C2 H2A 119.4
C4 C3 C2 119.6(5)
C4 C3 H3A 120.2
C2 C3 H3A 120.2
C3 C4 C5 120.9(4)
C3 C4 Cl1 119.2(3)
C5 C4 Cl1 119.9(4)
C4 C5 C6 118.0(5)
C4 C5 H5A 121.0
C6 C5 H5A 121.0
C1 C6 C5 122.1(5)
C1 C6 H6A 118.9
C5 C6 H6A 118.9
C9 C7 C8 117.6(5)
C9 C7 C1 116.4(5)
C8 C7 C1 109.1(4)
C9 C7 H7A 103.9
C8 C7 H7A 103.9
C1 C7 H7A 103.9
N8 C8 C7 113.0(4)
N8 C8 H8A 109.0
C7 C8 H8A 109.0
N8 C8 H8B 109.0
C7 C8 H8B 109.0
H8A C8 H8B 107.8
C7 C9 C10 118.9(5)
C7 C9 H9A 107.6
C10 C9 H9A 107.6
C7 C9 H9B 107.6
C10 C9 H9B 107.6
H9A C9 H9B 107.0
O102 C10 O101 123.5(4)
O102 C10 C9 112.0(5)
O101 C10 C9 124.5(5)
C16 C11 C12 117.5(4)
C16 C11 C17 121.9(4)
C12 C11 C17 120.6(4)
C13 C12 C11 121.0(4)
C13 C12 H12A 119.5
C11 C12 H12A 119.5
C14 C13 C12 119.4(4)
C14 C13 H13A 120.3
C12 C13 H13A 120.3
C13 C14 C15 121.4(4)
C13 C14 Cl2 119.0(4)
C15 C14 Cl2 119.7(4)
C14 C15 C16 119.2(4)
C14 C15 H15A 120.4
C16 C15 H15A 120.4
C15 C16 C11 121.5(4)
C15 C16 H16A 119.2
C11 C16 H16A 119.2
C19 C17 C18 115.0(4)
C19 C17 C11 112.5(4)
C18 C17 C11 110.4(4)
C19 C17 H17A 106.1
C18 C17 H17A 106.1
C11 C17 H17A 106.1
N18 C18 C17 113.3(4)
N18 C18 H18A 108.9
C17 C18 H18A 108.9
N18 C18 H18B 108.9
C17 C18 H18B 108.9
H18A C18 H18B 107.7
C17 C19 C20 118.3(4)
C17 C19 H19A 107.7
C20 C19 H19A 107.7
C17 C19 H19B 107.7
C20 C19 H19B 107.7
H19A C19 H19B 107.1
O201 C20 O202 124.2(4)
O201 C20 C19 121.3(4)
O202 C20 C19 114.2(4)
C22 C21 C26 118.3(4)
C22 C21 C28 119.7(4)
C26 C21 C28 122.0(4)
C23 C22 C21 121.4(4)
C23 C22 H22A 119.3
C21 C22 H22A 119.3
C24 C23 C22 120.0(4)
C24 C23 H23A 120.0
C22 C23 H23A 120.0
O24 C24 C23 124.2(4)
O24 C24 C25 116.2(4)
C23 C24 C25 119.6(4)
O25 C25 C26 125.0(4)
O25 C25 C24 115.1(3)
C26 C25 C24 119.8(4)
C25 C26 C21 120.8(4)
C25 C26 H26A 119.6
C21 C26 H26A 119.6
O25 C27 H27A 109.5
O25 C27 H27B 109.5
H27A C27 H27B 109.5
O25 C27 H27C 109.5
H27A C27 H27C 109.5
H27B C27 H27C 109.5
C29 C28 C21 126.9(4)
C29 C28 H28A 116.5
C21 C28 H28A 116.5
C28 C29 C30 121.1(4)
C28 C29 H29A 119.4
C30 C29 H29A 119.4
O301 C30 O302 123.2(4)
O301 C30 C29 124.0(4)
O302 C30 C29 112.8(4)
C32 C31 C36 117.4(4)
C32 C31 C38 123.3(4)
C36 C31 C38 119.3(4)
C33 C32 C31 121.1(4)
C33 C32 H32A 119.4
C31 C32 H32A 119.4
C34 C33 C32 120.5(4)
C34 C33 H33A 119.7
C32 C33 H33A 119.7
O34 C34 C33 123.6(4)
O34 C34 C35 116.4(4)
C33 C34 C35 120.0(4)
O35 C35 C36 125.4(4)
O35 C35 C34 115.6(4)
C36 C35 C34 119.0(4)
C35 C36 C31 122.0(4)
C35 C36 H36A 119.0
C31 C36 H36A 119.0
O35 C37 H37A 109.5
O35 C37 H37B 109.5
H37A C37 H37B 109.5
O35 C37 H37C 109.5
H37A C37 H37C 109.5
H37B C37 H37C 109.5
C39 C38 C31 128.4(4)
C39 C38 H38A 115.8
C31 C38 H38A 115.8
C38 C39 C40 121.8(4)
C38 C39 H39A 119.1
C40 C39 H39A 119.1
O401 C40 O402 122.7(4)
O401 C40 C39 125.1(4)
O402 C40 C39 112.2(4)
C8 N8 H8C 109.5
C8 N8 H8D 109.5
H8C N8 H8D 109.5
C8 N8 H8E 109.5
H8C N8 H8E 109.5
H8D N8 H8E 109.5
C18 N18 H18C 109.5
C18 N18 H18D 109.5
H18C N18 H18D 109.5
C18 N18 H18E 109.5
H18C N18 H18E 109.5
H18D N18 H18E 109.5
H2W O1W H1W 107(6)
C24 O24 H24A 109.5
C25 O25 C27 117.0(3)
C34 O34 H34A 109.5
C35 O35 C37 116.6(3)
C30 O302 H302 118(4)
C40 O402 H40A 109.5

loop_
_geom_bond_atom_site_label_1
_geom_bond_atom_site_label_2
_geom_bond_distance
C1 C2 1.366(7)
C1 C6 1.377(8)
C1 C7 1.514(7)
C2 C3 1.382(7)
C2 H2A 0.9500
C3 C4 1.364(6)
C3 H3A 0.9500
C4 C5 1.380(6)
C4 Cl1 1.744(4)
C5 C6 1.384(7)
C5 H5A 0.9500
C6 H6A 0.9500
C7 C9 1.427(8)
C7 C8 1.492(6)
C7 H7A 1.0000
C8 N8 1.491(5)
C8 H8A 0.9900
C8 H8B 0.9900
C9 C10 1.514(7)
C9 H9A 0.9900
C9 H9B 0.9900
C10 O102 1.238(6)
C10 O101 1.248(6)
C11 C16 1.398(6)
C11 C12 1.400(6)
C11 C17 1.515(6)
C12 C13 1.383(6)
C12 H12A 0.9500
C13 C14 1.372(6)
C13 H13A 0.9500
C14 C15 1.372(7)
C14 Cl2 1.752(5)
C15 C16 1.380(7)
C15 H15A 0.9500
C16 H16A 0.9500
C17 C19 1.489(7)
C17 C18 1.508(6)
C17 H17A 1.0000
C18 N18 1.491(5)
C18 H18A 0.9900
C18 H18B 0.9900
C19 C20 1.515(6)
C19 H19A 0.9900
C19 H19B 0.9900
C20 O201 1.220(5)
C20 O202 1.275(5)
C21 C22 1.387(6)
C21 C26 1.406(6)
C21 C28 1.459(6)
C22 C23 1.386(6)
C22 H22A 0.9500
C23 C24 1.378(6)
C23 H23A 0.9500
C24 O24 1.369(5)
C24 C25 1.409(6)
C25 O25 1.367(5)
C25 C26 1.377(6)
C26 H26A 0.9500
C27 O25 1.439(5)
C27 H27A 0.9800
C27 H27B 0.9800
C27 H27C 0.9800
C28 C29 1.335(6)
C28 H28A 0.9500
C29 C30 1.456(6)
C29 H29A 0.9500
C30 O301 1.216(5)
C30 O302 1.316(5)
C31 C32 1.395(6)
C31 C36 1.403(6)
C31 C38 1.458(6)
C32 C33 1.387(6)
C32 H32A 0.9500
C33 C34 1.377(6)
C33 H33A 0.9500
C34 O34 1.370(5)
C34 C35 1.398(6)
C35 O35 1.368(5)
C35 C36 1.386(6)
C36 H36A 0.9500
C37 O35 1.428(5)
C37 H37A 0.9800
C37 H37B 0.9800
C37 H37C 0.9800
C38 C39 1.326(6)
C38 H38A 0.9500
C39 C40 1.475(6)
C39 H39A 0.9500
C40 O401 1.217(5)
C40 O402 1.330(5)
N8 H8C 0.9100
N8 H8D 0.9100
N8 H8E 0.9100
N18 H18C 0.9100
N18 H18D 0.9100
N18 H18E 0.9100
O1W H2W 0.87(2)
O1W H1W 0.87(2)
O24 H24A 0.8400
O34 H34A 0.8400
O302 H302 0.88(7)
O402 H40A 0.8400

loop_
_geom_hbond_atom_site_label_D
_geom_hbond_atom_site_label_H
_geom_hbond_atom_site_label_A
_geom_hbond_distance_DH
_geom_hbond_distance_HA
_geom_hbond_distance_DA
_geom_hbond_angle_DHA
_geom_hbond_site_symmetry_A
N8 H8C O102 0.91 1.80 2.704(5) 170.1 1_565
N8 H8D O301 0.91 2.01 2.753(5) 137.3 1_565
N8 H8E O201 0.91 1.94 2.740(5) 146.1 4_566
N18 H18C O202 0.91 1.98 2.883(5) 169.0 1_565
N18 H18D O24 0.91 2.13 2.960(4) 151.4 1_565
N18 H18D O25 0.91 2.27 2.785(4) 115.9 1_565
N18 H18E O102 0.91 1.89 2.797(5) 173.0 4_565
O24 H24A O202 0.84 1.81 2.649(4) 176.0 3_745
O34 H34A O101 0.84 1.84 2.668(4) 169.8 .
O402 H40A O202 0.84 1.89 2.718(4) 170.7 .
O1W H2W O34 0.87(2) 2.04(3) 2.876(5) 161(6) 2_645
O1W H2W O35 0.87(2) 2.43(5) 3.036(4) 127(5) 2_645
O1W H1W O101 0.87(2) 1.95(3) 2.788(5) 161(6) .
O302 H302 O1W 0.88(7) 1.71(7) 2.592(4) 174(6) .
